data_2239222
loop_
_publ_author_name
'Kouakou, Assoman'
'Rakib, El Mostapha'
'El Malki, Abdelghani'
'Saadi, Mohamed'
'El Ammari, Lahcen'

_publ_section_title
;
 6,6'-Dinitro-1,1'-(ethane-1,2-diyl)di(1<i>H</i>-indazole)
;
_journal_coeditor_code RZ5107
_journal_issue 4
_journal_name_full 'Acta Crystallographica Section E'
_journal_page_first o390
_journal_paper_doi 10.1107/S1600536814004516
_journal_volume 70
_journal_year 2014
_chemical_formula_iupac 'C16 H12 N6 O4'
_chemical_formula_moiety 'C16 H12 N6 O4'
_chemical_formula_sum 'C16 H12 N6 O4'
_chemical_formula_weight 352.32
_chemical_name_systematic
;
6,6'-Dinitro-1,1'-(ethane-1,2-diyl)di(1<i>H</i>-indazole)
;
_space_group_IT_number 14
_symmetry_cell_setting monoclinic
_symmetry_space_group_name_Hall '-P 2ybc'
_symmetry_space_group_name_H-M 'P 1 21/c 1'
_atom_sites_solution_hydrogens geom
_atom_sites_solution_primary direct
_atom_sites_solution_secondary difmap
_audit_creation_method SHELXL-97
_cell_angle_alpha 90.00
_cell_angle_beta 109.01(2)
_cell_angle_gamma 90.00
_cell_formula_units_Z 4
_cell_length_a 9.410(5)
_cell_length_b 12.064(5)
_cell_length_c 14.804(4)
_cell_measurement_reflns_used 3672
_cell_measurement_temperature 296(2)
_cell_measurement_theta_max 27.10
_cell_measurement_theta_min 1.45
_cell_volume 1588.9(12)
_computing_cell_refinement 'SAINT (Bruker, 2009)'
_computing_data_collection 'APEX2 (Bruker, 2009)'
_computing_data_reduction 'SAINT (Bruker, 2009)'
_computing_molecular_graphics 'ORTEP-3 for Windows (Farrugia, 2012)'
_computing_publication_material 'PLATON (Spek, 2009) and publCIF (Westrip, 2010)'
_computing_structure_refinement 'SHELXL97 (Sheldrick, 2008)'
_computing_structure_solution 'SHELXS97 (Sheldrick, 2008)'
_diffrn_ambient_temperature 296(2)
_diffrn_measured_fraction_theta_full 0.999
_diffrn_measured_fraction_theta_max 0.999
_diffrn_measurement_device_type 'Bruker X8 APEX'
_diffrn_measurement_method '\f and \w scans'
_diffrn_radiation_monochromator graphite
_diffrn_radiation_source 'fine-focus sealed tube'
_diffrn_radiation_type MoK\a
_diffrn_radiation_wavelength 0.71073
_diffrn_reflns_av_R_equivalents 0.0326
_diffrn_reflns_av_sigmaI/netI 0.0249
_diffrn_reflns_limit_h_max 12
_diffrn_reflns_limit_h_min -12
_diffrn_reflns_limit_k_max 15
_diffrn_reflns_limit_k_min -15
_diffrn_reflns_limit_l_max 18
_diffrn_reflns_limit_l_min -18
_diffrn_reflns_number 16446
_diffrn_reflns_theta_full 27.10
_diffrn_reflns_theta_max 27.10
_diffrn_reflns_theta_min 2.84
_exptl_absorpt_coefficient_mu 0.111
_exptl_absorpt_correction_type none
_exptl_crystal_colour colourless
_exptl_crystal_density_diffrn 1.473
_exptl_crystal_density_method 'not measured'
_exptl_crystal_description Block
_exptl_crystal_F_000 728
_exptl_crystal_size_max 0.37
_exptl_crystal_size_mid 0.32
_exptl_crystal_size_min 0.26
_refine_diff_density_max 0.200
_refine_diff_density_min -0.192
_refine_ls_extinction_coef 0.0033(10)
_refine_ls_extinction_expression Fc^*^=kFc[1+0.001xFc^2^\l^3^/sin(2\q)]^-1/4^
_refine_ls_extinction_method 'SHELXL97 (Sheldrick, 2008)'
_refine_ls_goodness_of_fit_ref 1.028
_refine_ls_hydrogen_treatment constr
_refine_ls_matrix_type full
_refine_ls_number_parameters 236
_refine_ls_number_reflns 3503
_refine_ls_number_restraints 0
_refine_ls_restrained_S_all 1.028
_refine_ls_R_factor_all 0.0561
_refine_ls_R_factor_gt 0.0394
_refine_ls_shift/su_max 0.000
_refine_ls_shift/su_mean 0.000
_refine_ls_structure_factor_coef Fsqd
_refine_ls_weighting_details 'calc w=1/[\s^2^(Fo^2^)+(0.0493P)^2^+0.3594P] where P=(Fo^2^+2Fc^2^)/3'
_refine_ls_weighting_scheme calc
_refine_ls_wR_factor_gt 0.0996
_refine_ls_wR_factor_ref 0.1108
_reflns_number_gt 2667
_reflns_number_total 3503
_reflns_threshold_expression I>2sigma(I)
_cod_data_source_file rz5107sup1.cif
_cod_data_source_block I
_cod_original_sg_symbol_H-M 'P 21/c'
_cod_database_code 2239222
_cod_database_fobs_code 2239222

loop_
_symmetry_equiv_pos_as_xyz
'x, y, z'
'-x, y+1/2, -z+1/2'
'-x, -y, -z'
'x, -y-1/2, z-1/2'

loop_
_atom_site_type_symbol
_atom_site_label
_atom_site_fract_x
_atom_site_fract_y
_atom_site_fract_z
_atom_site_U_iso_or_equiv
_atom_site_adp_type
_atom_site_calc_flag
_atom_site_refinement_flags
_atom_site_occupancy
_atom_site_symmetry_multiplicity
O O1 0.72668(16) 0.44512(14) 0.20575(10) 0.0753(4) Uani d . 1 1
O O2 0.8642(2) 0.57503(14) 0.28985(14) 0.1037(6) Uani d . 1 1
O O3 1.06798(18) 0.14604(14) 0.75890(9) 0.0817(5) Uani d . 1 1
O O4 1.28535(16) 0.17800(15) 0.74730(11) 0.0990(6) Uani d . 1 1
N N1 0.78171(17) 0.49484(13) 0.28105(13) 0.0617(4) Uani d . 1 1
N N2 0.53003(16) 0.25102(14) 0.54188(9) 0.0580(4) Uani d . 1 1
N N3 0.54014(13) 0.24766(11) 0.45233(8) 0.0435(3) Uani d . 1 1
N N4 0.74940(12) 0.09097(10) 0.40649(8) 0.0384(3) Uani d . 1 1
N N5 0.74567(15) 0.09998(12) 0.31430(8) 0.0487(3) Uani d . 1 1
N N6 1.15060(18) 0.16124(12) 0.71175(11) 0.0612(4) Uani d . 1 1
C C1 0.74301(17) 0.45822(13) 0.36515(12) 0.0474(4) Uani d . 1 1
C C2 0.7928(2) 0.52228(15) 0.44873(15) 0.0630(5) Uani d . 1 1
H H2 0.8535 0.5839 0.4515 0.076 Uiso calc R 1 1
C C3 0.7517(2) 0.49382(17) 0.52569(14) 0.0669(5) Uani d . 1 1
H H3 0.7817 0.5367 0.5809 0.080 Uiso calc R 1 1
C C4 0.66362(18) 0.39900(15) 0.52037(11) 0.0504(4) Uani d . 1 1
C C5 0.62089(15) 0.33505(12) 0.43641(10) 0.0386(3) Uani d . 1 1
C C6 0.65760(16) 0.36455(12) 0.35590(10) 0.0407(3) Uani d . 1 1
H H6 0.6263 0.3234 0.2997 0.049 Uiso calc R 1 1
C C7 0.6008(2) 0.34107(18) 0.58152(12) 0.0645(5) Uani d . 1 1
H H7 0.6090 0.3644 0.6429 0.077 Uiso calc R 1 1
C C8 0.49431(15) 0.14827(13) 0.39587(11) 0.0439(4) Uani d . 1 1
H H8A 0.4747 0.1659 0.3290 0.053 Uiso calc R 1 1
H H8B 0.4017 0.1208 0.4030 0.053 Uiso calc R 1 1
C C9 0.61375(15) 0.05839(13) 0.42568(11) 0.0443(4) Uani d . 1 1
H H9A 0.6375 0.0436 0.4934 0.053 Uiso calc R 1 1
H H9B 0.5748 -0.0094 0.3912 0.053 Uiso calc R 1 1
C C10 0.87881(19) 0.13663(14) 0.31726(11) 0.0505(4) Uani d . 1 1
H H10 0.9067 0.1501 0.2635 0.061 Uiso calc R 1 1
C C11 0.97408(16) 0.15298(12) 0.41201(10) 0.0401(3) Uani d . 1 1
C C12 1.12332(17) 0.18656(13) 0.45625(13) 0.0511(4) Uani d . 1 1
H H12 1.1830 0.2074 0.4199 0.061 Uiso calc R 1 1
C C13 1.17921(16) 0.18815(13) 0.55331(13) 0.0520(4) Uani d . 1 1
H H13 1.2785 0.2087 0.5841 0.062 Uiso calc R 1 1
C C14 1.08659(16) 0.15870(12) 0.60685(11) 0.0433(4) Uani d . 1 1
C C15 0.93939(15) 0.12611(12) 0.56797(10) 0.0375(3) Uani d . 1 1
H H15 0.8802 0.1076 0.6052 0.045 Uiso calc R 1 1
C C16 0.88544(14) 0.12277(11) 0.46851(9) 0.0337(3) Uani d . 1 1

loop_
_atom_site_aniso_label
_atom_site_aniso_U_11
_atom_site_aniso_U_22
_atom_site_aniso_U_33
_atom_site_aniso_U_12
_atom_site_aniso_U_13
_atom_site_aniso_U_23
O1 0.0816(9) 0.0892(11) 0.0650(9) 0.0071(8) 0.0377(7) 0.0152(8)
O2 0.1124(13) 0.0726(11) 0.1501(16) -0.0232(10) 0.0756(12) 0.0175(10)
O3 0.0884(10) 0.1023(12) 0.0437(7) 0.0028(9) 0.0066(7) -0.0094(7)
O4 0.0647(9) 0.1077(13) 0.0874(11) -0.0184(8) -0.0262(8) -0.0118(9)
N1 0.0585(9) 0.0505(9) 0.0863(12) 0.0087(7) 0.0376(8) 0.0203(8)
N2 0.0521(8) 0.0823(11) 0.0423(8) 0.0015(8) 0.0193(6) 0.0077(7)
N3 0.0397(6) 0.0518(8) 0.0396(7) -0.0015(6) 0.0139(5) 0.0034(5)
N4 0.0345(6) 0.0445(7) 0.0350(6) -0.0009(5) 0.0096(5) 0.0047(5)
N5 0.0539(8) 0.0556(8) 0.0348(7) 0.0022(6) 0.0122(5) 0.0045(6)
N6 0.0602(9) 0.0482(9) 0.0565(9) -0.0003(7) -0.0065(7) -0.0092(7)
C1 0.0448(8) 0.0398(9) 0.0594(10) 0.0049(7) 0.0195(7) 0.0067(7)
C2 0.0607(11) 0.0428(10) 0.0824(13) -0.0098(8) 0.0189(9) -0.0067(9)
C3 0.0704(12) 0.0604(12) 0.0614(12) -0.0067(9) 0.0098(9) -0.0233(9)
C4 0.0484(8) 0.0589(11) 0.0403(8) 0.0030(8) 0.0096(7) -0.0072(7)
C5 0.0340(7) 0.0411(8) 0.0386(7) 0.0026(6) 0.0088(6) 0.0006(6)
C6 0.0425(8) 0.0388(8) 0.0402(8) 0.0044(6) 0.0126(6) 0.0003(6)
C7 0.0645(11) 0.0929(15) 0.0362(9) 0.0050(10) 0.0164(8) -0.0053(9)
C8 0.0307(7) 0.0476(9) 0.0490(8) -0.0051(6) 0.0068(6) 0.0043(7)
C9 0.0341(7) 0.0446(9) 0.0510(9) -0.0058(6) 0.0095(6) 0.0098(7)
C10 0.0589(10) 0.0556(10) 0.0445(9) 0.0084(8) 0.0272(7) 0.0085(7)
C11 0.0410(7) 0.0369(8) 0.0481(8) 0.0058(6) 0.0221(6) 0.0066(6)
C12 0.0387(8) 0.0456(9) 0.0772(12) 0.0017(7) 0.0300(8) 0.0100(8)
C13 0.0307(7) 0.0395(9) 0.0805(12) -0.0024(6) 0.0110(7) 0.0025(8)
C14 0.0396(7) 0.0328(8) 0.0494(9) 0.0009(6) 0.0035(6) -0.0035(6)
C15 0.0376(7) 0.0354(7) 0.0399(7) 0.0015(6) 0.0132(6) 0.0017(6)
C16 0.0304(6) 0.0311(7) 0.0397(7) 0.0020(5) 0.0117(5) 0.0027(5)

loop_
_atom_type_symbol
_atom_type_description
_atom_type_scat_dispersion_real
_atom_type_scat_dispersion_imag
_atom_type_scat_source
C C 0.0033 0.0000 'International Tables Vol C Tables 4.2.6.8 and 6.1.1.4'
H H 0.0000 0.0000 'International Tables Vol C Tables 4.2.6.8 and 6.1.1.4'
N N 0.0061 0.0000 'International Tables Vol C Tables 4.2.6.8 and 6.1.1.4'
O O 0.0106 0.0000 'International Tables Vol C Tables 4.2.6.8 and 6.1.1.4'

loop_
_geom_angle_atom_site_label_1
_geom_angle_atom_site_label_2
_geom_angle_atom_site_label_3
_geom_angle
O2 N1 O1 123.51(18)
O2 N1 C1 118.09(18)
O1 N1 C1 118.37(15)
C7 N2 N3 105.94(14)
N2 N3 C5 111.41(13)
N2 N3 C8 119.09(13)
C5 N3 C8 128.28(12)
N5 N4 C16 111.41(11)
N5 N4 C9 118.85(11)
C16 N4 C9 129.58(12)
C10 N5 N4 106.31(12)
O3 N6 O4 123.09(18)
O3 N6 C14 118.95(15)
O4 N6 C14 117.96(18)
C6 C1 C2 124.04(16)
C6 C1 N1 117.51(15)
C2 C1 N1 118.44(16)
C3 C2 C1 119.66(17)
C3 C2 H2 120.2
C1 C2 H2 120.2
C2 C3 C4 118.92(16)
C2 C3 H3 120.5
C4 C3 H3 120.5
C3 C4 C5 119.45(16)
C3 C4 C7 136.90(17)
C5 C4 C7 103.63(16)
N3 C5 C6 130.81(13)
N3 C5 C4 106.64(13)
C6 C5 C4 122.54(15)
C1 C6 C5 115.31(14)
C1 C6 H6 122.3
C5 C6 H6 122.3
N2 C7 C4 112.36(15)
N2 C7 H7 123.8
C4 C7 H7 123.8
N3 C8 C9 111.77(12)
N3 C8 H8A 109.3
C9 C8 H8A 109.3
N3 C8 H8B 109.3
C9 C8 H8B 109.3
H8A C8 H8B 107.9
N4 C9 C8 111.39(12)
N4 C9 H9A 109.3
C8 C9 H9A 109.3
N4 C9 H9B 109.3
C8 C9 H9B 109.3
H9A C9 H9B 108.0
N5 C10 C11 111.71(13)
N5 C10 H10 124.1
C11 C10 H10 124.1
C12 C11 C16 119.62(14)
C12 C11 C10 136.07(14)
C16 C11 C10 104.29(13)
C13 C12 C11 118.78(14)
C13 C12 H12 120.6
C11 C12 H12 120.6
C12 C13 C14 119.75(14)
C12 C13 H13 120.1
C14 C13 H13 120.1
C15 C14 C13 124.32(15)
C15 C14 N6 117.30(15)
C13 C14 N6 118.38(14)
C14 C15 C16 114.97(13)
C14 C15 H15 122.5
C16 C15 H15 122.5
N4 C16 C15 131.16(12)
N4 C16 C11 106.28(12)
C15 C16 C11 122.54(13)

loop_
_geom_bond_atom_site_label_1
_geom_bond_atom_site_label_2
_geom_bond_distance
O1 N1 1.223(2)
O2 N1 1.220(2)
O3 N6 1.216(2)
O4 N6 1.221(2)
N1 C1 1.474(2)
N2 C7 1.309(3)
N2 N3 1.3603(18)
N3 C5 1.3643(19)
N3 C8 1.445(2)
N4 N5 1.3581(17)
N4 C16 1.3650(18)
N4 C9 1.4494(19)
N5 C10 1.316(2)
N6 C14 1.472(2)
C1 C6 1.367(2)
C1 C2 1.404(2)
C2 C3 1.361(3)
C2 H2 0.9300
C3 C4 1.400(3)
C3 H3 0.9300
C4 C5 1.406(2)
C4 C7 1.416(3)
C5 C6 1.391(2)
C6 H6 0.9300
C7 H7 0.9300
C8 C9 1.520(2)
C8 H8A 0.9700
C8 H8B 0.9700
C9 H9A 0.9700
C9 H9B 0.9700
C10 C11 1.411(2)
C10 H10 0.9300
C11 C12 1.402(2)
C11 C16 1.4082(19)
C12 C13 1.360(2)
C12 H12 0.9300
C13 C14 1.401(2)
C13 H13 0.9300
C14 C15 1.373(2)
C15 C16 1.3929(19)
C15 H15 0.9300

loop_
_geom_hbond_atom_site_label_D
_geom_hbond_atom_site_label_H
_geom_hbond_atom_site_label_A
_geom_hbond_site_symmetry_A
_geom_hbond_distance_DH
_geom_hbond_distance_HA
_geom_hbond_distance_DA
_geom_hbond_angle_DHA
C7 H7 N5 4_566 0.93 2.48 3.344(2) 154.4
C15 H15 O1 4_566 0.93 2.47 3.401(2) 178.7

loop_
_geom_torsion_atom_site_label_1
_geom_torsion_atom_site_label_2
_geom_torsion_atom_site_label_3
_geom_torsion_atom_site_label_4
_geom_torsion
C7 N2 N3 C5 1.38(17)
C7 N2 N3 C8 169.77(14)
C16 N4 N5 C10 0.40(17)
C9 N4 N5 C10 176.31(14)
O2 N1 C1 C6 -176.34(16)
O1 N1 C1 C6 5.4(2)
O2 N1 C1 C2 5.0(2)
O1 N1 C1 C2 -173.22(15)
C6 C1 C2 C3 -2.2(3)
N1 C1 C2 C3 176.39(16)
C1 C2 C3 C4 1.7(3)
C2 C3 C4 C5 0.6(3)
C2 C3 C4 C7 178.7(2)
N2 N3 C5 C6 -179.39(14)
C8 N3 C5 C6 13.6(2)
N2 N3 C5 C4 -0.72(16)
C8 N3 C5 C4 -167.77(13)
C3 C4 C5 N3 178.52(15)
C7 C4 C5 N3 -0.18(17)
C3 C4 C5 C6 -2.7(2)
C7 C4 C5 C6 178.62(14)
C2 C1 C6 C5 0.2(2)
N1 C1 C6 C5 -178.41(12)
N3 C5 C6 C1 -179.27(14)
C4 C5 C6 C1 2.2(2)
N3 N2 C7 C4 -1.5(2)
C3 C4 C7 N2 -177.3(2)
C5 C4 C7 N2 1.1(2)
N2 N3 C8 C9 -78.47(16)
C5 N3 C8 C9 87.72(18)
N5 N4 C9 C8 -68.45(17)
C16 N4 C9 C8 106.61(16)
N3 C8 C9 N4 -65.19(17)
N4 N5 C10 C11 -0.10(18)
N5 C10 C11 C12 177.90(17)
N5 C10 C11 C16 -0.21(18)
C16 C11 C12 C13 0.6(2)
C10 C11 C12 C13 -177.33(17)
C11 C12 C13 C14 -1.3(2)
C12 C13 C14 C15 0.8(2)
C12 C13 C14 N6 179.97(14)
O3 N6 C14 C15 -7.5(2)
O4 N6 C14 C15 172.00(16)
O3 N6 C14 C13 173.18(16)
O4 N6 C14 C13 -7.3(2)
C13 C14 C15 C16 0.6(2)
N6 C14 C15 C16 -178.62(12)
N5 N4 C16 C15 -179.32(14)
C9 N4 C16 C15 5.3(3)
N5 N4 C16 C11 -0.53(15)
C9 N4 C16 C11 -175.88(14)
C14 C15 C16 N4 177.23(14)
C14 C15 C16 C11 -1.4(2)
C12 C11 C16 N4 -178.06(13)
C10 C11 C16 N4 0.43(15)
C12 C11 C16 C15 0.9(2)
C10 C11 C16 C15 179.35(13)
